data_4071161
loop_
_publ_author_name
'Beckmann, Jens'
'Duthie, Andrew'
'Grassmann, Marian'
'Semisch, Annetta'

_publ_section_title
;
 Optically Active Organotin Compounds Derived from \b-Pinene. The Quest
 for Chiral Polystannanes&#x2020;
;
_journal_issue 7
_journal_name_full Organometallics
_journal_page_first 1495
_journal_paper_doi 10.1021/om8000026
_journal_volume 27
_journal_year 2008
_chemical_formula_sum 'C20 H34 Cl2 Sn'
_chemical_formula_weight 464.06
_chemical_name_systematic
;
 ?
;
_space_group_IT_number 4
_symmetry_cell_setting monoclinic
_symmetry_space_group_name_Hall 'P 2yb'
_symmetry_space_group_name_H-M 'P 1 21 1'
_atom_sites_solution_hydrogens geom
_atom_sites_solution_primary direct
_atom_sites_solution_secondary difmap
_audit_creation_method SHELXL-97
_cell_angle_alpha 90.00
_cell_angle_beta 102.351(5)
_cell_angle_gamma 90.00
_cell_formula_units_Z 12
_cell_length_a 19.346(5)
_cell_length_b 11.282(3)
_cell_length_c 30.018(7)
_cell_measurement_temperature 133
_cell_volume 6400(3)
_computing_cell_refinement SMART
_computing_data_collection 'SMART (Bruker, 2000)'
_computing_data_reduction 'SAINT (Bruker, 2000)'
_computing_molecular_graphics 'DIAMOND (Brandenberg, 2006)'
_computing_publication_material 'SHELXL-97 (Sheldrick, 1997)'
_computing_structure_refinement 'SHELXL-97 (Sheldrick, 1997)'
_computing_structure_solution 'SHELXS-97 (Sheldrick, 1997)'
_diffrn_ambient_temperature 133
_diffrn_measured_fraction_theta_full 0.982
_diffrn_measured_fraction_theta_max 0.982
_diffrn_radiation_monochromator graphite
_diffrn_radiation_source 'fine-focus sealed tube'
_diffrn_radiation_type MoK\a
_diffrn_radiation_wavelength 0.71073
_diffrn_reflns_av_R_equivalents 0.0396
_diffrn_reflns_av_sigmaI/netI 0.0720
_diffrn_reflns_limit_h_max 27
_diffrn_reflns_limit_h_min -27
_diffrn_reflns_limit_k_max 15
_diffrn_reflns_limit_k_min -15
_diffrn_reflns_limit_l_max 37
_diffrn_reflns_limit_l_min -42
_diffrn_reflns_number 77895
_diffrn_reflns_theta_full 30.56
_diffrn_reflns_theta_max 30.56
_diffrn_reflns_theta_min 1.08
_exptl_absorpt_coefficient_mu 1.447
_exptl_absorpt_correction_T_max 1.00
_exptl_absorpt_correction_T_min 0.76
_exptl_absorpt_correction_type empirical
_exptl_absorpt_process_details 'SADABS (Bruker, 2000)'
_exptl_crystal_colour colourless
_exptl_crystal_density_diffrn 1.445
_exptl_crystal_density_method 'not measured'
_exptl_crystal_description plate
_exptl_crystal_F_000 2856
_exptl_crystal_size_max 0.65
_exptl_crystal_size_mid 0.3
_exptl_crystal_size_min 0.06
_refine_diff_density_max 1.710
_refine_diff_density_min -1.320
_refine_diff_density_rms 0.135
_refine_ls_abs_structure_details 'Flack H D (1983), Acta Cryst. A39, 876-881'
_refine_ls_abs_structure_Flack -0.018(15)
_refine_ls_extinction_method none
_refine_ls_goodness_of_fit_ref 1.014
_refine_ls_hydrogen_treatment mixed
_refine_ls_matrix_type full
_refine_ls_number_parameters 1243
_refine_ls_number_reflns 37726
_refine_ls_number_restraints 1
_refine_ls_restrained_S_all 1.014
_refine_ls_R_factor_all 0.0833
_refine_ls_R_factor_gt 0.0508
_refine_ls_shift/su_max 0.002
_refine_ls_shift/su_mean 0.000
_refine_ls_structure_factor_coef Fsqd
_refine_ls_weighting_details 'calc w=1/[\s^2^(Fo^2^)+(0.0474P)^2^+7.3841P] where P=(Fo^2^+2Fc^2^)/3'
_refine_ls_weighting_scheme calc
_refine_ls_wR_factor_gt 0.1016
_refine_ls_wR_factor_ref 0.1150
_reflns_number_gt 28022
_reflns_number_total 37726
_reflns_threshold_expression >2sigma(I)
_cod_data_source_file om8000026-file003.cif
_cod_data_source_block publication_text
_cod_depositor_comments
;
The following automatic conversions were performed:

'_symmetry_cell_setting' value 'Monoclinic' changed to 'monoclinic'
according to /home/saulius/struct/CIF-dictionaries/cif_core.dic
dictionary named 'cif_core.dic' version 2.4.1 from 2010-06-29.

Automatic conversion script
Id: cif_fix_values 1715 2011-07-08 13:25:40Z adriana 
;
_cod_original_sg_symbol_H-M 'P2(1)   '
_cod_database_code 4071161

loop_
_symmetry_equiv_pos_as_xyz
'x, y, z'
'-x, y+1/2, -z'

loop_
_atom_site_label
_atom_site_type_symbol
_atom_site_fract_x
_atom_site_fract_y
_atom_site_fract_z
_atom_site_U_iso_or_equiv
_atom_site_adp_type
_atom_site_occupancy
_atom_site_symmetry_multiplicity
_atom_site_calc_flag
_atom_site_refinement_flags
Sn3 Sn 0.532830(18) -0.24268(3) -0.006684(11) 0.02336(8) Uani 1 1 d .
Sn5 Sn 0.233767(17) 0.01567(3) -0.494109(11) 0.02155(7) Uani 1 1 d .
Sn2 Sn 0.760166(18) -0.05063(3) -0.006046(12) 0.02403(8) Uani 1 1 d .
Sn1 Sn 1.13039(2) -0.02405(4) 0.008169(14) 0.03773(11) Uani 1 1 d .
Sn4 Sn 0.45856(2) 0.20748(4) -0.500615(12) 0.02776(9) Uani 1 1 d .
Sn6 Sn 0.13595(2) -0.48674(4) -0.503885(12) 0.03480(10) Uani 1 1 d .
Cl5 Cl 0.58208(6) -0.05047(12) 0.01158(5) 0.0293(3) Uani 1 1 d .
Cl4 Cl 0.71337(6) -0.24334(12) -0.02427(4) 0.0264(2) Uani 1 1 d .
Cl9 Cl 0.27099(6) 0.20847(12) -0.51149(4) 0.0270(3) Uani 1 1 d .
Cl6 Cl 0.42226(7) -0.21052(13) 0.01211(5) 0.0306(3) Uani 1 1 d .
Cl7 Cl 0.58275(7) 0.18270(14) -0.48662(5) 0.0374(3) Uani 1 1 d .
Cl8 Cl 0.42667(6) 0.01487(13) -0.47973(5) 0.0321(3) Uani 1 1 d .
Cl10 Cl 0.11096(7) 0.05274(15) -0.50763(5) 0.0388(4) Uani 1 1 d .
Cl1 Cl 1.24651(9) -0.07842(15) 0.04238(6) 0.0521(4) Uani 1 1 d .
Cl3 Cl 0.87513(8) -0.07992(16) -0.01895(6) 0.0435(4) Uani 1 1 d .
Cl12 Cl 0.12094(10) -0.29331(17) -0.47689(6) 0.0536(4) Uani 1 1 d .
Cl11 Cl 0.22887(10) -0.45803(15) -0.54072(6) 0.0505(4) Uani 1 1 d .
Cl2 Cl 1.08695(11) -0.20776(18) -0.02280(6) 0.0609(5) Uani 1 1 d .
C92 C 0.2279(3) -0.1968(5) -0.62149(18) 0.0328(13) Uani 1 1 d .
H92 H 0.2268 -0.2758 -0.6081 0.039 Uiso 1 1 calc R
C66 C 0.5739(3) -0.2536(5) 0.11156(17) 0.0267(11) Uani 1 1 d .
H66A H 0.5268 -0.2853 0.1002 0.032 Uiso 1 1 calc R
H66B H 0.5728 -0.1704 0.1034 0.032 Uiso 1 1 calc R
C51 C 0.5483(3) -0.3178(5) -0.10517(16) 0.0239(11) Uani 1 1 d .
H51 H 0.5934 -0.2757 -0.1023 0.029 Uiso 1 1 calc R
C12 C 1.0702(3) 0.1674(6) -0.12367(19) 0.0316(13) Uani 1 1 d .
H12 H 1.1154 0.1677 -0.1334 0.038 Uiso 1 1 calc R
C56 C 0.5634(3) -0.4432(5) -0.08548(16) 0.0238(10) Uani 1 1 d .
H56A H 0.5254 -0.4658 -0.0707 0.029 Uiso 1 1 calc R
H56B H 0.6068 -0.4411 -0.0622 0.029 Uiso 1 1 calc R
C55 C 0.5707(3) -0.5402(5) -0.12113(16) 0.0238(10) Uani 1 1 d .
H55A H 0.6203 -0.5518 -0.1213 0.029 Uiso 1 1 calc R
H55B H 0.5520 -0.6147 -0.1126 0.029 Uiso 1 1 calc R
C54 C 0.5310(2) -0.5045(5) -0.16845(16) 0.0222(10) Uani 1 1 d .
H54 H 0.5240 -0.5682 -0.1912 0.027 Uiso 1 1 calc R
C101 C 0.2733(3) -0.1117(5) -0.39908(17) 0.0225(11) Uani 1 1 d .
H101 H 0.2251 -0.1413 -0.4009 0.027 Uiso 1 1 calc R
C60 C 0.5884(3) -0.3681(5) 0.04085(16) 0.0221(10) Uani 1 1 d .
H60A H 0.5552 -0.4284 0.0459 0.027 Uiso 1 1 calc R
H60B H 0.6236 -0.4067 0.0272 0.027 Uiso 1 1 calc R
C87 C 0.4104(3) 0.3295(5) -0.32672(18) 0.0267(11) Uani 1 1 d .
C77 C 0.3084(3) 0.3428(6) -0.67703(19) 0.0312(13) Uani 1 1 d .
C76 C 0.3803(3) 0.4092(5) -0.58167(18) 0.0306(12) Uani 1 1 d .
H76A H 0.3547 0.4160 -0.5573 0.037 Uiso 1 1 calc R
H76B H 0.4295 0.4281 -0.5689 0.037 Uiso 1 1 calc R
C97 C 0.1873(3) -0.1879(6) -0.6708(2) 0.0350(15) Uani 1 1 d .
C32 C 0.6864(3) 0.1693(5) -0.13191(19) 0.0309(12) Uani 1 1 d .
H32 H 0.7033 0.2452 -0.1179 0.037 Uiso 1 1 calc R
C121 C 0.1309(3) -0.5830(5) -0.40966(18) 0.0286(12) Uani 1 1 d .
H121 H 0.1299 -0.5008 -0.3992 0.034 Uiso 1 1 calc R
C62 C 0.6637(3) -0.4170(5) 0.11801(17) 0.0255(11) Uani 1 1 d .
H62 H 0.6894 -0.4735 0.1028 0.031 Uiso 1 1 calc R
C52 C 0.5118(2) -0.3243(5) -0.15594(16) 0.0227(10) Uani 1 1 d .
H52 H 0.4900 -0.2502 -0.1691 0.027 Uiso 1 1 calc R
C71 C 0.3760(3) 0.2789(6) -0.59838(19) 0.0345(14) Uani 1 1 d .
H71 H 0.3315 0.2452 -0.5936 0.041 Uiso 1 1 calc R
C81 C 0.4341(3) 0.2814(5) -0.40513(16) 0.0228(11) Uani 1 1 d .
H81 H 0.3950 0.2244 -0.4095 0.027 Uiso 1 1 calc R
C117 C -0.0192(3) -0.6002(7) -0.6790(2) 0.0440(17) Uani 1 1 d .
C86 C 0.5028(3) 0.2157(5) -0.38306(18) 0.0311(12) Uani 1 1 d .
H86A H 0.5411 0.2472 -0.3957 0.037 Uiso 1 1 calc R
H86B H 0.4973 0.1327 -0.3915 0.037 Uiso 1 1 calc R
C124 C 0.0649(3) -0.7368(6) -0.3588(2) 0.0401(14) Uani 1 1 d .
H124 H 0.0438 -0.7924 -0.3404 0.048 Uiso 1 1 calc R
C31 C 0.7144(3) 0.0607(5) -0.10352(18) 0.0291(12) Uani 1 1 d .
H31 H 0.7632 0.0458 -0.1063 0.035 Uiso 1 1 calc R
C111 C 0.0469(3) -0.5637(6) -0.59848(18) 0.0314(12) Uani 1 1 d .
H111 H 0.0759 -0.5075 -0.6114 0.038 Uiso 1 1 calc R
C10 C 1.1357(3) 0.0836(6) -0.04899(19) 0.0344(13) Uani 1 1 d .
H10A H 1.1460 0.1646 -0.0389 0.041 Uiso 1 1 calc R
H10B H 1.1742 0.0562 -0.0624 0.041 Uiso 1 1 calc R
C127 C 0.1161(3) -0.6444(7) -0.3314(2) 0.0395(16) Uani 1 1 d .
C106 C 0.3140(3) -0.2017(5) -0.42269(19) 0.0301(12) Uani 1 1 d .
H10C H 0.2801 -0.2454 -0.4452 0.036 Uiso 1 1 calc R
H10D H 0.3443 -0.1582 -0.4388 0.036 Uiso 1 1 calc R
C47 C 0.8049(3) 0.1777(6) 0.16616(19) 0.0344(14) Uani 1 1 d .
C104 C 0.3815(3) -0.2420(6) -0.34238(19) 0.0327(13) Uani 1 1 d .
H104 H 0.4202 -0.2846 -0.3223 0.039 Uiso 1 1 calc R
C107 C 0.3143(3) -0.2190(6) -0.32214(19) 0.0345(14) Uani 1 1 d .
C11 C 1.0666(3) 0.0810(6) -0.08534(19) 0.0320(13) Uani 1 1 d .
H11 H 1.0596 0.0008 -0.0981 0.038 Uiso 1 1 calc R
C122 C 0.1593(3) -0.6610(6) -0.3685(2) 0.0363(14) Uani 1 1 d .
H122 H 0.2107 -0.6576 -0.3574 0.044 Uiso 1 1 calc R
C051 C 0.5604(3) -0.3867(5) -0.18395(17) 0.0228(11) Uani 1 1 d .
C120 C 0.1771(3) -0.5885(6) -0.44472(18) 0.0325(13) Uani 1 1 d .
H12A H 0.1815 -0.6705 -0.4535 0.039 Uiso 1 1 calc R
H12B H 0.2241 -0.5598 -0.4309 0.039 Uiso 1 1 calc R
C67 C 0.7063(3) -0.3674(5) 0.16380(18) 0.0274(12) Uani 1 1 d .
C63 C 0.6129(3) -0.4734(5) 0.14519(19) 0.0333(12) Uani 1 1 d .
H63A H 0.5635 -0.4714 0.1297 0.040 Uiso 1 1 calc R
H63B H 0.6268 -0.5519 0.1570 0.040 Uiso 1 1 calc R
C055 C 0.6401(3) -0.3688(5) -0.1716(2) 0.0299(12) Uani 1 1 d .
H05A H 0.6569 -0.3819 -0.1395 0.045 Uiso 1 1 calc R
H05B H 0.6512 -0.2893 -0.1790 0.045 Uiso 1 1 calc R
H05C H 0.6625 -0.4239 -0.1884 0.045 Uiso 1 1 calc R
C103 C 0.3907(3) -0.1071(5) -0.3442(2) 0.0320(13) Uani 1 1 d .
H10E H 0.4184 -0.0729 -0.3164 0.038 Uiso 1 1 calc R
H10F H 0.4069 -0.0794 -0.3708 0.038 Uiso 1 1 calc R
C90 C 0.2505(3) -0.1121(5) -0.54299(17) 0.0287(12) Uani 1 1 d .
H90A H 0.3007 -0.1135 -0.5428 0.034 Uiso 1 1 calc R
H90B H 0.2383 -0.1894 -0.5327 0.034 Uiso 1 1 calc R
C82 C 0.4187(3) 0.3794(5) -0.37339(19) 0.0290(12) Uani 1 1 d .
H82 H 0.3823 0.4363 -0.3875 0.035 Uiso 1 1 calc R
C102 C 0.3101(3) -0.0978(5) -0.34856(17) 0.0256(11) Uani 1 1 d .
H102 H 0.2944 -0.0300 -0.3329 0.031 Uiso 1 1 calc R
C34 C 0.6220(3) 0.0868(6) -0.1881(2) 0.0396(15) Uani 1 1 d .
H34 H 0.5894 0.0984 -0.2176 0.048 Uiso 1 1 calc R
C85 C 0.5241(3) 0.2244(6) -0.33028(19) 0.0360(14) Uani 1 1 d .
H85A H 0.5078 0.1543 -0.3169 0.043 Uiso 1 1 calc R
H85B H 0.5753 0.2275 -0.3208 0.043 Uiso 1 1 calc R
C44 C 0.7264(3) 0.2091(6) 0.1469(2) 0.0350(13) Uani 1 1 d .
H44 H 0.7029 0.2533 0.1675 0.042 Uiso 1 1 calc R
C36 C 0.6683(3) -0.0483(5) -0.12215(19) 0.0351(13) Uani 1 1 d .
H36A H 0.6977 -0.1186 -0.1171 0.042 Uiso 1 1 calc R
H36B H 0.6317 -0.0573 -0.1048 0.042 Uiso 1 1 calc R
C100 C 0.2690(3) 0.0098(5) -0.42181(15) 0.0244(10) Uani 1 1 d .
H10G H 0.3157 0.0456 -0.4141 0.029 Uiso 1 1 calc R
H10H H 0.2376 0.0591 -0.4085 0.029 Uiso 1 1 calc R
C53 C 0.4632(3) -0.4355(5) -0.16496(19) 0.0299(12) Uani 1 1 d .
H53A H 0.4428 -0.4586 -0.1394 0.036 Uiso 1 1 calc R
H53B H 0.4276 -0.4324 -0.1931 0.036 Uiso 1 1 calc R
C37 C 0.6930(3) 0.1558(6) -0.18213(19) 0.0310(13) Uani 1 1 d .
C89 C 0.3768(3) 0.4207(6) -0.2996(2) 0.0385(14) Uani 1 1 d .
H89A H 0.3998 0.4959 -0.3000 0.058 Uiso 1 1 calc R
H89B H 0.3821 0.3942 -0.2687 0.058 Uiso 1 1 calc R
H89C H 0.3274 0.4288 -0.3133 0.058 Uiso 1 1 calc R
C64 C 0.6351(3) -0.3724(5) 0.17999(18) 0.0312(12) Uani 1 1 d .
H64 H 0.6389 -0.3943 0.2120 0.037 Uiso 1 1 calc R
C14 C 0.9683(3) 0.2421(6) -0.1344(2) 0.0400(15) Uani 1 1 d .
H14 H 0.9352 0.2995 -0.1519 0.048 Uiso 1 1 calc R
C46 C 0.7382(3) 0.1657(6) 0.0662(2) 0.0366(14) Uani 1 1 d .
H46A H 0.6959 0.1260 0.0498 0.044 Uiso 1 1 calc R
H46B H 0.7586 0.2083 0.0440 0.044 Uiso 1 1 calc R
C30 C 0.7136(3) 0.0818(5) -0.05330(19) 0.0327(13) Uani 1 1 d .
H30A H 0.6648 0.0916 -0.0508 0.039 Uiso 1 1 calc R
H30B H 0.7377 0.1561 -0.0441 0.039 Uiso 1 1 calc R
C74 C 0.3529(3) 0.4566(6) -0.66629(19) 0.0341(13) Uani 1 1 d .
H74 H 0.3446 0.5169 -0.6904 0.041 Uiso 1 1 calc R
C75 C 0.3508(3) 0.5017(5) -0.61853(19) 0.0340(12) Uani 1 1 d .
H75A H 0.3024 0.5204 -0.6172 0.041 Uiso 1 1 calc R
H75B H 0.3784 0.5740 -0.6125 0.041 Uiso 1 1 calc R
C126 C 0.0542(3) -0.6212(7) -0.4315(2) 0.0419(16) Uani 1 1 d .
H12C H 0.0557 -0.6767 -0.4560 0.050 Uiso 1 1 calc R
H12D H 0.0280 -0.5521 -0.4450 0.050 Uiso 1 1 calc R
C72 C 0.3742(3) 0.2768(6) -0.65053(18) 0.0335(13) Uani 1 1 d .
H72 H 0.3831 0.1992 -0.6629 0.040 Uiso 1 1 calc R
C27 C 1.1048(3) 0.1172(6) 0.1844(2) 0.0394(15) Uani 1 1 d .
C73 C 0.4195(3) 0.3818(7) -0.6634(2) 0.0477(18) Uani 1 1 d .
H73A H 0.4590 0.4051 -0.6393 0.057 Uiso 1 1 calc R
H73B H 0.4338 0.3717 -0.6922 0.057 Uiso 1 1 calc R
C61 C 0.6257(3) -0.3180(5) 0.08739(16) 0.0236(11) Uani 1 1 d .
H61 H 0.6613 -0.2606 0.0824 0.028 Uiso 1 1 calc R
C68 C 0.7432(3) -0.2483(6) 0.1635(2) 0.0360(13) Uani 1 1 d .
H68A H 0.7101 -0.1909 0.1479 0.054 Uiso 1 1 calc R
H68B H 0.7817 -0.2562 0.1482 0.054 Uiso 1 1 calc R
H68C H 0.7610 -0.2226 0.1943 0.054 Uiso 1 1 calc R
C40 C 0.7753(3) -0.0489(5) 0.06602(16) 0.0261(11) Uani 1 1 d .
H40A H 0.7330 -0.0802 0.0741 0.031 Uiso 1 1 calc R
H40B H 0.8139 -0.1024 0.0784 0.031 Uiso 1 1 calc R
C91 C 0.2111(3) -0.0968(5) -0.59174(18) 0.0283(12) Uani 1 1 d .
H91 H 0.1601 -0.0957 -0.5929 0.034 Uiso 1 1 calc R
C125 C 0.0137(3) -0.6797(8) -0.3979(2) 0.0498(19) Uani 1 1 d .
H12E H -0.0140 -0.6201 -0.3862 0.060 Uiso 1 1 calc R
H12F H -0.0187 -0.7391 -0.4138 0.060 Uiso 1 1 calc R
C84 C 0.4926(3) 0.3333(6) -0.31331(19) 0.0328(13) Uani 1 1 d .
H84 H 0.5125 0.3543 -0.2815 0.039 Uiso 1 1 calc R
C70 C 0.4350(3) 0.2052(7) -0.5729(2) 0.0464(16) Uani 1 1 d .
H70A H 0.4775 0.2285 -0.5828 0.056 Uiso 1 1 calc R
H70B H 0.4252 0.1236 -0.5825 0.056 Uiso 1 1 calc R
C26 C 1.1648(3) 0.1563(6) 0.1021(2) 0.0408(15) Uani 1 1 d .
H26A H 1.1475 0.2018 0.0745 0.049 Uiso 1 1 calc R
H26B H 1.2094 0.1208 0.0994 0.049 Uiso 1 1 calc R
C24 C 1.1169(3) 0.2423(6) 0.1678(2) 0.0447(16) Uani 1 1 d .
H24 H 1.1177 0.3055 0.1903 0.054 Uiso 1 1 calc R
C23 C 1.0488(3) 0.2302(7) 0.1330(2) 0.0459(18) Uani 1 1 d .
H23A H 1.0498 0.2649 0.1036 0.055 Uiso 1 1 calc R
H23B H 1.0072 0.2551 0.1437 0.055 Uiso 1 1 calc R
C88 C 0.3731(3) 0.2125(6) -0.3255(2) 0.0353(13) Uani 1 1 d .
H88A H 0.3933 0.1544 -0.3422 0.053 Uiso 1 1 calc R
H88B H 0.3237 0.2217 -0.3389 0.053 Uiso 1 1 calc R
H88C H 0.3784 0.1871 -0.2944 0.053 Uiso 1 1 calc R
C80 C 0.4380(3) 0.3327(5) -0.45209(17) 0.0255(11) Uani 1 1 d .
H80A H 0.4748 0.3925 -0.4477 0.031 Uiso 1 1 calc R
H80B H 0.3935 0.3719 -0.4647 0.031 Uiso 1 1 calc R
C109 C 0.3340(4) -0.1987(7) -0.2706(2) 0.0491(18) Uani 1 1 d .
H10I H 0.3730 -0.1444 -0.2635 0.074 Uiso 1 1 calc R
H10J H 0.3473 -0.2728 -0.2554 0.074 Uiso 1 1 calc R
H10K H 0.2942 -0.1663 -0.2605 0.074 Uiso 1 1 calc R
C94 C 0.2475(4) -0.1042(6) -0.6775(2) 0.0412(15) Uani 1 1 d .
H94 H 0.2612 -0.1111 -0.7070 0.049 Uiso 1 1 calc R
C96 C 0.2333(4) 0.0224(6) -0.6107(2) 0.0516(18) Uani 1 1 d .
H96A H 0.2795 0.0447 -0.5930 0.062 Uiso 1 1 calc R
H96B H 0.2001 0.0833 -0.6062 0.062 Uiso 1 1 calc R
C43 C 0.7124(3) 0.0710(6) 0.1444(2) 0.0388(15) Uani 1 1 d .
H43A H 0.7026 0.0372 0.1722 0.047 Uiso 1 1 calc R
H43B H 0.6778 0.0456 0.1178 0.047 Uiso 1 1 calc R
C094 C 0.5342(3) -0.3650(6) -0.23513(18) 0.0330(12) Uani 1 1 d .
H09A H 0.4838 -0.3755 -0.2432 0.050 Uiso 1 1 calc R
H09B H 0.5564 -0.4204 -0.2519 0.050 Uiso 1 1 calc R
H09C H 0.5459 -0.2857 -0.2424 0.050 Uiso 1 1 calc R
C112 C -0.0266(3) -0.5674(7) -0.6302(2) 0.0527(19) Uani 1 1 d .
H112 H -0.0588 -0.5019 -0.6275 0.063 Uiso 1 1 calc R
C65 C 0.5913(3) -0.2635(6) 0.16432(18) 0.0341(13) Uani 1 1 d .
H65A H 0.6171 -0.1935 0.1773 0.041 Uiso 1 1 calc R
H65B H 0.5476 -0.2672 0.1752 0.041 Uiso 1 1 calc R
C22 C 1.0620(3) 0.0953(7) 0.1356(2) 0.0471(18) Uani 1 1 d .
H22 H 1.0195 0.0466 0.1336 0.057 Uiso 1 1 calc R
C83 C 0.4896(3) 0.4356(5) -0.34782(19) 0.0332(13) Uani 1 1 d .
H83A H 0.5270 0.4339 -0.3647 0.040 Uiso 1 1 calc R
H83B H 0.4847 0.5136 -0.3353 0.040 Uiso 1 1 calc R
C50 C 0.5019(3) -0.2496(6) -0.07908(17) 0.0355(13) Uani 1 1 d .
H50A H 0.4548 -0.2837 -0.0868 0.043 Uiso 1 1 calc R
H50B H 0.4983 -0.1688 -0.0903 0.043 Uiso 1 1 calc R
C21 C 1.1117(3) 0.0558(6) 0.1042(2) 0.0389(15) Uani 1 1 d .
H21 H 1.1380 -0.0143 0.1176 0.047 Uiso 1 1 calc R
C45 C 0.7164(3) 0.2576(6) 0.0997(2) 0.0418(15) Uani 1 1 d .
H45A H 0.7447 0.3288 0.1002 0.050 Uiso 1 1 calc R
H45B H 0.6671 0.2790 0.0888 0.050 Uiso 1 1 calc R
C41 C 0.7915(3) 0.0710(6) 0.08903(18) 0.0293(13) Uani 1 1 d .
H41 H 0.8392 0.0955 0.0866 0.035 Uiso 1 1 calc R
C17 C 1.0033(3) 0.1559(6) -0.1635(2) 0.0366(14) Uani 1 1 d .
C42 C 0.7897(3) 0.0581(5) 0.13986(19) 0.0299(12) Uani 1 1 d .
H42 H 0.8149 -0.0109 0.1553 0.036 Uiso 1 1 calc R
C105 C 0.3594(3) -0.2906(5) -0.3907(2) 0.0345(13) Uani 1 1 d .
H10L H 0.3329 -0.3633 -0.3902 0.041 Uiso 1 1 calc R
H10M H 0.4014 -0.3092 -0.4022 0.041 Uiso 1 1 calc R
C108 C 0.2528(3) -0.3031(6) -0.3327(2) 0.0408(15) Uani 1 1 d .
H10N H 0.2397 -0.3157 -0.3651 0.061 Uiso 1 1 calc R
H10O H 0.2135 -0.2700 -0.3222 0.061 Uiso 1 1 calc R
H10P H 0.2660 -0.3773 -0.3176 0.061 Uiso 1 1 calc R
C69 C 0.7602(3) -0.4568(5) 0.1890(2) 0.0389(14) Uani 1 1 d .
H69A H 0.7378 -0.5325 0.1897 0.058 Uiso 1 1 calc R
H69B H 0.7782 -0.4299 0.2196 0.058 Uiso 1 1 calc R
H69C H 0.7985 -0.4642 0.1734 0.058 Uiso 1 1 calc R
C16 C 1.0034(3) 0.1128(7) -0.0646(2) 0.0426(16) Uani 1 1 d .
H16A H 1.0199 0.1634 -0.0383 0.051 Uiso 1 1 calc R
H16B H 0.9855 0.0405 -0.0536 0.051 Uiso 1 1 calc R
C39 C 0.6834(4) 0.2744(6) -0.2081(2) 0.0481(17) Uani 1 1 d .
H39A H 0.6434 0.3158 -0.2016 0.072 Uiso 1 1 calc R
H39B H 0.6758 0.2596 -0.2403 0.072 Uiso 1 1 calc R
H39C H 0.7252 0.3219 -0.1986 0.072 Uiso 1 1 calc R
C99 C 0.1892(4) -0.3050(6) -0.6968(2) 0.0521(18) Uani 1 1 d .
H99A H 0.2366 -0.3358 -0.6903 0.078 Uiso 1 1 calc R
H99B H 0.1742 -0.2911 -0.7289 0.078 Uiso 1 1 calc R
H99C H 0.1581 -0.3613 -0.6873 0.078 Uiso 1 1 calc R
C114 C -0.0158(4) -0.7283(7) -0.6645(2) 0.0530(19) Uani 1 1 d .
H114 H -0.0387 -0.7844 -0.6880 0.064 Uiso 1 1 calc R
C15 C 0.9409(3) 0.1765(7) -0.0972(2) 0.0482(18) Uani 1 1 d .
H15A H 0.9057 0.1186 -0.1110 0.058 Uiso 1 1 calc R
H15B H 0.9187 0.2322 -0.0801 0.058 Uiso 1 1 calc R
C49 C 0.8218(4) 0.1569(7) 0.2181(2) 0.0489(17) Uani 1 1 d .
H49A H 0.7866 0.1057 0.2260 0.073 Uiso 1 1 calc R
H49B H 0.8217 0.2314 0.2335 0.073 Uiso 1 1 calc R
H49C H 0.8676 0.1207 0.2271 0.073 Uiso 1 1 calc R
C38 C 0.7572(4) 0.0910(6) -0.1924(2) 0.0460(16) Uani 1 1 d .
H38A H 0.7538 0.0888 -0.2248 0.069 Uiso 1 1 calc R
H38B H 0.7585 0.0115 -0.1808 0.069 Uiso 1 1 calc R
H38C H 0.7996 0.1320 -0.1781 0.069 Uiso 1 1 calc R
C48 C 0.8618(3) 0.2580(7) 0.1542(2) 0.0461(16) Uani 1 1 d .
H48A H 0.8519 0.2713 0.1219 0.069 Uiso 1 1 calc R
H48B H 0.9072 0.2208 0.1635 0.069 Uiso 1 1 calc R
H48C H 0.8620 0.3324 0.1698 0.069 Uiso 1 1 calc R
C93 C 0.2950(4) -0.1709(8) -0.6381(2) 0.0520(18) Uani 1 1 d .
H93A H 0.3178 -0.2406 -0.6473 0.062 Uiso 1 1 calc R
H93B H 0.3286 -0.1211 -0.6178 0.062 Uiso 1 1 calc R
C18 C 0.9711(4) 0.0361(6) -0.1758(2) 0.0477(18) Uani 1 1 d .
H18A H 0.9631 -0.0024 -0.1488 0.072 Uiso 1 1 calc R
H18B H 1.0026 -0.0110 -0.1892 0.072 Uiso 1 1 calc R
H18C H 0.9269 0.0451 -0.1973 0.072 Uiso 1 1 calc R
C33 C 0.6055(3) 0.1616(6) -0.1492(2) 0.0430(16) Uani 1 1 d .
H33A H 0.5811 0.1191 -0.1290 0.052 Uiso 1 1 calc R
H33B H 0.5828 0.2368 -0.1587 0.052 Uiso 1 1 calc R
C128 C 0.0874(4) -0.5219(7) -0.3231(2) 0.0516(18) Uani 1 1 d .
H12G H 0.0617 -0.5269 -0.2991 0.077 Uiso 1 1 calc R
H12H H 0.0564 -0.4945 -0.3505 0.077 Uiso 1 1 calc R
H12I H 0.1260 -0.4674 -0.3144 0.077 Uiso 1 1 calc R
C98 C 0.1131(4) -0.1364(8) -0.6807(2) 0.059(2) Uani 1 1 d .
H98A H 0.0945 -0.1361 -0.7130 0.088 Uiso 1 1 calc R
H98B H 0.1147 -0.0568 -0.6693 0.088 Uiso 1 1 calc R
H98C H 0.0833 -0.1838 -0.6660 0.088 Uiso 1 1 calc R
C19 C 1.0152(4) 0.2159(7) -0.2071(2) 0.056(2) Uani 1 1 d .
H19A H 1.0354 0.2931 -0.1998 0.084 Uiso 1 1 calc R
H19B H 0.9708 0.2236 -0.2284 0.084 Uiso 1 1 calc R
H19C H 1.0469 0.1687 -0.2203 0.084 Uiso 1 1 calc R
C123 C 0.1291(3) -0.7858(6) -0.3770(3) 0.0487(17) Uani 1 1 d .
H12J H 0.1562 -0.8464 -0.3580 0.058 Uiso 1 1 calc R
H12K H 0.1178 -0.8092 -0.4088 0.058 Uiso 1 1 calc R
C13 C 1.0431(3) 0.2912(6) -0.1138(2) 0.0441(16) Uani 1 1 d .
H13A H 1.0582 0.3549 -0.1312 0.053 Uiso 1 1 calc R
H13B H 1.0509 0.3110 -0.0816 0.053 Uiso 1 1 calc R
C129 C 0.1566(4) -0.6928(8) -0.2856(2) 0.061(2) Uani 1 1 d .
H12L H 0.1754 -0.7697 -0.2900 0.091 Uiso 1 1 calc R
H12M H 0.1252 -0.6992 -0.2649 0.091 Uiso 1 1 calc R
H12N H 0.1948 -0.6401 -0.2730 0.091 Uiso 1 1 calc R
C116 C 0.0827(4) -0.6832(6) -0.5956(3) 0.0525(19) Uani 1 1 d .
H11A H 0.0722 -0.7262 -0.5698 0.063 Uiso 1 1 calc R
H11B H 0.1335 -0.6714 -0.5898 0.063 Uiso 1 1 calc R
C79 C 0.2942(4) 0.3103(7) -0.7279(2) 0.0512(18) Uani 1 1 d .
H79A H 0.3379 0.3118 -0.7381 0.077 Uiso 1 1 calc R
H79B H 0.2619 0.3665 -0.7450 0.077 Uiso 1 1 calc R
H79C H 0.2741 0.2323 -0.7322 0.077 Uiso 1 1 calc R
C28 C 1.1679(3) 0.0368(7) 0.2039(2) 0.0533(19) Uani 1 1 d .
H28A H 1.1888 0.0615 0.2344 0.080 Uiso 1 1 calc R
H28B H 1.2023 0.0423 0.1853 0.080 Uiso 1 1 calc R
H28C H 1.1519 -0.0437 0.2044 0.080 Uiso 1 1 calc R
C78 C 0.2387(3) 0.3398(7) -0.6617(3) 0.0501(18) Uani 1 1 d .
H78A H 0.2044 0.3867 -0.6820 0.075 Uiso 1 1 calc R
H78B H 0.2454 0.3714 -0.6314 0.075 Uiso 1 1 calc R
H78C H 0.2223 0.2595 -0.6619 0.075 Uiso 1 1 calc R
C110 C 0.0395(4) -0.5173(9) -0.5534(2) 0.071(3) Uani 1 1 d .
H11C H 0.0110 -0.5728 -0.5405 0.085 Uiso 1 1 calc R
H11D H 0.0136 -0.4432 -0.5584 0.085 Uiso 1 1 calc R
C29 C 1.0580(4) 0.1159(8) 0.2197(2) 0.059(2) Uani 1 1 d .
H29A H 1.0171 0.1647 0.2092 0.089 Uiso 1 1 calc R
H29B H 1.0843 0.1460 0.2482 0.089 Uiso 1 1 calc R
H29C H 1.0432 0.0361 0.2238 0.089 Uiso 1 1 calc R
C25 C 1.1794(3) 0.2434(6) 0.1431(2) 0.0443(16) Uani 1 1 d .
H25A H 1.2226 0.2204 0.1642 0.053 Uiso 1 1 calc R
H25B H 1.1859 0.3228 0.1323 0.053 Uiso 1 1 calc R
C118 C 0.0408(4) -0.5455(9) -0.6973(3) 0.071(3) Uani 1 1 d .
H11E H 0.0300 -0.4641 -0.7051 0.107 Uiso 1 1 calc R
H11F H 0.0466 -0.5880 -0.7239 0.107 Uiso 1 1 calc R
H11G H 0.0838 -0.5498 -0.6744 0.107 Uiso 1 1 calc R
C20 C 1.0699(3) 0.0240(8) 0.0580(2) 0.0509(18) Uani 1 1 d .
H20A H 1.0399 0.0908 0.0462 0.061 Uiso 1 1 calc R
H20B H 1.0390 -0.0418 0.0612 0.061 Uiso 1 1 calc R
C35 C 0.6329(3) -0.0411(6) -0.1731(2) 0.0431(15) Uani 1 1 d .
H35A H 0.6624 -0.0805 -0.1909 0.052 Uiso 1 1 calc R
H35B H 0.5876 -0.0815 -0.1785 0.052 Uiso 1 1 calc R
C95 C 0.2366(4) 0.0200(7) -0.6627(2) 0.0545(19) Uani 1 1 d .
H95A H 0.1929 0.0513 -0.6808 0.065 Uiso 1 1 calc R
H95B H 0.2752 0.0698 -0.6676 0.065 Uiso 1 1 calc R
C119 C -0.0877(4) -0.5697(8) -0.7139(3) 0.065(2) Uani 1 1 d .
H11H H -0.0873 -0.4873 -0.7218 0.097 Uiso 1 1 calc R
H11I H -0.1279 -0.5859 -0.7009 0.097 Uiso 1 1 calc R
H11J H -0.0904 -0.6170 -0.7408 0.097 Uiso 1 1 calc R
C115 C 0.0595(4) -0.7614(7) -0.6399(3) 0.061(2) Uani 1 1 d .
H11K H 0.0918 -0.7486 -0.6600 0.073 Uiso 1 1 calc R
H11L H 0.0612 -0.8446 -0.6316 0.073 Uiso 1 1 calc R
C113 C -0.0576(4) -0.6969(9) -0.6300(3) 0.071(3) Uani 1 1 d .
H11M H -0.0429 -0.7382 -0.6012 0.086 Uiso 1 1 calc R
H11N H -0.1084 -0.7017 -0.6411 0.086 Uiso 1 1 calc R

loop_
_atom_site_aniso_label
_atom_site_aniso_U_11
_atom_site_aniso_U_22
_atom_site_aniso_U_33
_atom_site_aniso_U_23
_atom_site_aniso_U_13
_atom_site_aniso_U_12
Sn3 0.02840(17) 0.02328(19) 0.01809(16) -0.00284(14) 0.00427(13) 0.00546(15)
Sn5 0.02454(16) 0.02267(19) 0.01742(15) -0.00051(15) 0.00440(12) 0.00301(15)
Sn2 0.02994(17) 0.0224(2) 0.02110(16) -0.00111(15) 0.00837(13) -0.00045(15)
Sn1 0.0399(2) 0.0414(3) 0.0285(2) 0.00530(19) -0.00027(16) -0.01087(18)
Sn4 0.03543(19) 0.0255(2) 0.02173(18) 0.00037(16) 0.00463(14) 0.00590(16)
Sn6 0.0408(2) 0.0424(3) 0.02214(17) -0.00168(19) 0.00886(15) 0.0089(2)
Cl5 0.0260(6) 0.0241(7) 0.0397(7) 0.0029(6) 0.0115(5) -0.0009(5)
Cl4 0.0266(5) 0.0215(6) 0.0306(6) -0.0018(5) 0.0052(5) -0.0005(5)
Cl9 0.0316(6) 0.0212(6) 0.0300(6) -0.0013(5) 0.0104(5) -0.0007(5)
Cl6 0.0252(6) 0.0332(8) 0.0329(7) -0.0050(6) 0.0055(5) 0.0001(5)
Cl7 0.0334(7) 0.0386(9) 0.0418(8) 0.0091(7) 0.0119(6) -0.0025(6)
Cl8 0.0285(6) 0.0245(7) 0.0440(7) -0.0034(6) 0.0092(5) -0.0018(5)
Cl10 0.0225(6) 0.0500(10) 0.0433(8) 0.0051(7) 0.0054(6) -0.0015(6)
Cl1 0.0549(9) 0.0370(9) 0.0521(10) 0.0015(8) -0.0157(8) 0.0086(7)
Cl3 0.0323(7) 0.0501(10) 0.0531(9) -0.0035(8) 0.0205(7) -0.0075(6)
Cl12 0.0706(11) 0.0445(10) 0.0517(10) -0.0094(9) 0.0267(8) 0.0089(9)
Cl11 0.0682(11) 0.0431(10) 0.0520(9) 0.0082(8) 0.0391(8) 0.0069(8)
Cl2 0.0829(13) 0.0552(12) 0.0401(9) -0.0021(8) 0.0031(9) -0.0383(10)
C92 0.053(3) 0.023(3) 0.022(3) -0.002(2) 0.008(2) 0.004(2)
C66 0.029(2) 0.027(3) 0.025(2) 0.000(2) 0.006(2) 0.006(2)
C51 0.026(2) 0.029(3) 0.018(2) -0.003(2) 0.0052(19) -0.001(2)
C12 0.022(2) 0.040(4) 0.034(3) 0.010(3) 0.009(2) 0.005(2)
C56 0.031(2) 0.025(3) 0.017(2) 0.002(2) 0.0071(19) 0.000(2)
C55 0.026(2) 0.021(3) 0.026(2) 0.000(2) 0.0090(19) -0.002(2)
C54 0.023(2) 0.023(3) 0.021(2) -0.005(2) 0.0068(18) -0.0032(19)
C101 0.024(2) 0.023(3) 0.022(2) 0.003(2) 0.0072(19) 0.003(2)
C60 0.029(2) 0.023(3) 0.014(2) 0.0019(19) 0.0037(18) 0.005(2)
C87 0.027(3) 0.025(3) 0.027(3) -0.009(2) 0.005(2) 0.002(2)
C77 0.034(3) 0.034(3) 0.028(3) 0.000(2) 0.010(2) -0.005(2)
C76 0.036(3) 0.026(3) 0.028(3) -0.009(2) 0.003(2) -0.002(2)
C97 0.030(3) 0.049(4) 0.029(3) -0.013(3) 0.010(2) -0.002(3)
C32 0.040(3) 0.026(3) 0.029(3) -0.003(2) 0.011(2) -0.001(2)
C121 0.027(2) 0.029(3) 0.029(3) -0.001(2) 0.005(2) 0.000(2)
C62 0.031(3) 0.023(3) 0.022(2) 0.000(2) 0.005(2) 0.005(2)
C52 0.024(2) 0.026(3) 0.017(2) 0.001(2) 0.0022(18) 0.002(2)
C71 0.037(3) 0.036(4) 0.032(3) -0.003(3) 0.009(2) 0.006(3)
C81 0.029(2) 0.015(3) 0.023(2) -0.002(2) 0.0046(19) -0.0009(19)
C117 0.038(3) 0.057(5) 0.036(3) -0.004(3) 0.005(3) -0.015(3)
C86 0.032(3) 0.028(3) 0.031(3) -0.002(2) 0.003(2) 0.007(2)
C124 0.042(3) 0.036(4) 0.048(4) 0.003(3) 0.021(3) -0.004(3)
C31 0.035(3) 0.031(3) 0.022(3) 0.000(2) 0.007(2) 0.001(2)
C111 0.033(3) 0.035(3) 0.028(3) 0.004(3) 0.011(2) 0.000(2)
C10 0.023(2) 0.045(4) 0.036(3) 0.010(3) 0.007(2) 0.000(2)
C127 0.034(3) 0.052(4) 0.032(3) 0.010(3) 0.007(3) -0.004(3)
C106 0.035(3) 0.024(3) 0.034(3) 0.007(2) 0.013(2) 0.005(2)
C47 0.031(3) 0.045(4) 0.029(3) -0.012(3) 0.010(2) 0.000(3)
C104 0.026(2) 0.041(3) 0.033(3) 0.014(3) 0.011(2) 0.014(3)
C107 0.029(3) 0.046(4) 0.032(3) 0.016(3) 0.014(2) 0.011(3)
C11 0.029(3) 0.039(4) 0.027(3) 0.006(3) 0.003(2) -0.002(2)
C122 0.029(3) 0.039(4) 0.039(3) 0.016(3) 0.005(2) 0.001(2)
C051 0.024(2) 0.026(3) 0.019(2) 0.000(2) 0.0066(19) -0.005(2)
C120 0.024(2) 0.044(4) 0.029(3) 0.007(3) 0.004(2) 0.005(2)
C67 0.029(3) 0.026(3) 0.024(3) 0.000(2) 0.000(2) 0.003(2)
C63 0.034(3) 0.029(3) 0.036(3) 0.009(3) 0.005(2) -0.005(2)
C055 0.030(3) 0.026(3) 0.035(3) 0.002(2) 0.009(2) -0.007(2)
C103 0.024(2) 0.036(3) 0.035(3) 0.006(3) 0.004(2) 0.003(2)
C90 0.042(3) 0.020(3) 0.023(3) -0.003(2) 0.005(2) 0.002(2)
C82 0.027(3) 0.030(3) 0.030(3) -0.005(2) 0.004(2) 0.001(2)
C102 0.027(2) 0.029(3) 0.022(2) 0.002(2) 0.007(2) 0.006(2)
C34 0.037(3) 0.039(4) 0.040(4) -0.003(3) 0.001(3) 0.001(3)
C85 0.031(3) 0.044(4) 0.030(3) 0.003(3) 0.000(2) 0.012(2)
C44 0.030(3) 0.036(3) 0.044(3) -0.017(3) 0.017(2) -0.004(2)
C36 0.045(3) 0.029(3) 0.033(3) 0.001(3) 0.013(2) 0.003(3)
C100 0.029(2) 0.025(3) 0.019(2) 0.000(2) 0.0040(18) 0.002(2)
C53 0.023(2) 0.040(3) 0.027(3) 0.003(2) 0.006(2) -0.005(2)
C37 0.038(3) 0.030(3) 0.025(3) 0.004(2) 0.007(2) -0.004(2)
C89 0.043(3) 0.036(4) 0.036(3) -0.013(3) 0.009(3) 0.002(3)
C64 0.038(3) 0.035(3) 0.020(3) 0.004(2) 0.004(2) -0.001(2)
C14 0.032(3) 0.046(4) 0.039(3) -0.001(3) 0.001(2) 0.011(3)
C46 0.036(3) 0.038(4) 0.033(3) -0.003(3) -0.001(2) 0.006(2)
C30 0.051(3) 0.016(3) 0.032(3) 0.006(2) 0.013(3) 0.000(2)
C74 0.034(3) 0.041(4) 0.031(3) 0.007(3) 0.015(2) -0.007(3)
C75 0.036(3) 0.026(3) 0.042(3) -0.005(3) 0.014(2) -0.004(2)
C126 0.022(3) 0.073(5) 0.031(3) 0.001(3) 0.006(2) 0.004(3)
C72 0.042(3) 0.032(3) 0.026(3) -0.005(2) 0.006(2) 0.008(3)
C27 0.033(3) 0.043(4) 0.042(4) 0.002(3) 0.008(3) 0.009(3)
C73 0.032(3) 0.068(5) 0.051(4) -0.014(4) 0.025(3) -0.011(3)
C61 0.027(2) 0.023(3) 0.021(2) -0.001(2) 0.0037(19) -0.001(2)
C68 0.039(3) 0.029(3) 0.036(3) 0.003(3) 0.000(2) -0.006(3)
C40 0.031(2) 0.028(3) 0.020(2) 0.000(2) 0.0064(19) -0.002(2)
C91 0.037(3) 0.028(3) 0.021(3) -0.004(2) 0.008(2) 0.001(2)
C125 0.023(3) 0.090(6) 0.039(4) -0.008(4) 0.013(3) -0.011(3)
C84 0.030(3) 0.039(3) 0.027(3) -0.008(3) 0.001(2) -0.001(2)
C70 0.051(4) 0.054(4) 0.033(3) -0.004(3) 0.008(3) 0.022(3)
C26 0.035(3) 0.048(4) 0.044(4) 0.000(3) 0.016(3) -0.008(3)
C24 0.039(3) 0.043(4) 0.050(4) -0.001(3) 0.005(3) 0.008(3)
C23 0.031(3) 0.058(5) 0.046(4) 0.007(3) 0.004(3) 0.012(3)
C88 0.040(3) 0.037(3) 0.031(3) -0.002(3) 0.011(2) -0.002(3)
C80 0.029(2) 0.021(3) 0.025(3) -0.002(2) 0.002(2) 0.007(2)
C109 0.050(4) 0.065(5) 0.032(3) 0.014(3) 0.008(3) 0.015(3)
C94 0.056(4) 0.040(4) 0.034(3) -0.003(3) 0.022(3) 0.000(3)
C96 0.092(5) 0.032(4) 0.028(3) 0.002(3) 0.007(3) -0.005(4)
C43 0.034(3) 0.038(4) 0.048(4) -0.011(3) 0.017(3) -0.002(3)
C094 0.038(3) 0.040(3) 0.020(3) 0.002(2) 0.005(2) -0.004(3)
C112 0.040(3) 0.067(5) 0.044(4) -0.009(4) -0.007(3) 0.017(3)
C65 0.037(3) 0.044(4) 0.023(3) -0.001(2) 0.010(2) 0.012(3)
C22 0.032(3) 0.072(5) 0.038(4) 0.001(3) 0.010(3) -0.013(3)
C83 0.035(3) 0.031(3) 0.034(3) -0.011(3) 0.010(2) -0.005(2)
C50 0.039(3) 0.042(3) 0.023(3) 0.001(3) 0.002(2) 0.020(3)
C21 0.032(3) 0.042(4) 0.040(3) 0.006(3) 0.003(3) -0.006(3)
C45 0.033(3) 0.025(3) 0.061(4) -0.011(3) -0.004(3) 0.004(3)
C41 0.021(2) 0.042(4) 0.027(3) 0.003(3) 0.010(2) 0.003(2)
C17 0.033(3) 0.042(4) 0.037(3) 0.010(3) 0.011(2) 0.005(3)
C42 0.026(2) 0.033(3) 0.031(3) -0.003(2) 0.008(2) 0.004(2)
C105 0.037(3) 0.026(3) 0.046(3) 0.005(3) 0.021(3) 0.010(2)
C108 0.035(3) 0.042(4) 0.049(4) 0.016(3) 0.018(3) 0.004(3)
C69 0.044(3) 0.029(3) 0.038(3) 0.008(3) -0.002(3) 0.005(3)
C16 0.025(3) 0.072(5) 0.033(3) 0.006(3) 0.009(2) -0.005(3)
C39 0.070(4) 0.036(4) 0.036(3) 0.013(3) 0.006(3) -0.006(3)
C99 0.080(5) 0.041(4) 0.041(4) -0.013(3) 0.025(3) -0.014(4)
C114 0.055(4) 0.045(4) 0.051(4) -0.002(4) -0.006(3) -0.013(4)
C15 0.020(3) 0.076(5) 0.048(4) -0.007(4) 0.007(3) 0.003(3)
C49 0.061(4) 0.056(5) 0.030(3) -0.011(3) 0.009(3) -0.002(3)
C38 0.054(4) 0.051(4) 0.038(4) 0.009(3) 0.020(3) 0.000(3)
C48 0.031(3) 0.061(4) 0.044(4) -0.014(4) 0.004(3) -0.007(3)
C93 0.038(3) 0.064(5) 0.053(4) -0.011(4) 0.007(3) -0.003(3)
C18 0.062(4) 0.040(4) 0.037(3) -0.003(3) 0.002(3) -0.008(3)
C33 0.041(3) 0.041(4) 0.049(4) 0.006(3) 0.015(3) 0.005(3)
C128 0.074(5) 0.049(4) 0.038(3) -0.005(3) 0.027(3) -0.004(4)
C98 0.047(4) 0.084(6) 0.044(4) -0.025(4) 0.006(3) 0.006(4)
C19 0.057(4) 0.073(5) 0.038(4) 0.022(4) 0.011(3) 0.007(4)
C123 0.051(4) 0.033(4) 0.069(5) 0.012(3) 0.030(3) 0.012(3)
C13 0.038(3) 0.038(4) 0.055(4) 0.000(3) 0.007(3) 0.006(3)
C129 0.050(4) 0.090(6) 0.043(4) 0.026(4) 0.009(3) 0.002(4)
C116 0.054(4) 0.037(4) 0.056(4) -0.001(3) -0.013(3) 0.002(3)
C79 0.063(4) 0.056(5) 0.029(3) 0.006(3) -0.003(3) -0.003(3)
C28 0.044(3) 0.062(5) 0.050(4) 0.014(4) 0.001(3) 0.014(3)
C78 0.034(3) 0.046(4) 0.069(5) 0.002(4) 0.009(3) -0.004(3)
C110 0.048(4) 0.109(8) 0.046(4) -0.020(5) -0.010(3) 0.037(4)
C29 0.046(4) 0.090(6) 0.042(4) 0.012(4) 0.012(3) 0.007(4)
C25 0.038(3) 0.039(4) 0.056(4) -0.008(3) 0.010(3) -0.006(3)
C118 0.063(5) 0.096(7) 0.054(5) 0.007(5) 0.008(4) -0.026(5)
C20 0.043(3) 0.075(5) 0.033(3) 0.007(4) 0.005(3) -0.015(4)
C35 0.052(4) 0.036(4) 0.042(3) -0.007(3) 0.010(3) -0.019(3)
C95 0.085(5) 0.041(4) 0.039(3) 0.001(3) 0.015(3) -0.024(4)
C119 0.064(5) 0.069(6) 0.050(4) 0.009(4) -0.014(4) -0.013(4)
C115 0.064(4) 0.035(4) 0.082(6) -0.016(4) 0.012(4) -0.005(3)
C113 0.035(4) 0.115(8) 0.059(5) 0.032(5) -0.004(3) -0.034(4)

loop_
_atom_type_symbol
_atom_type_description
_atom_type_scat_dispersion_real
_atom_type_scat_dispersion_imag
_atom_type_scat_source
C C 0.0033 0.0016 'International Tables Vol C Tables 4.2.6.8 and 6.1.1.4'
H H 0.0000 0.0000 'International Tables Vol C Tables 4.2.6.8 and 6.1.1.4'
Cl Cl 0.1484 0.1585 'International Tables Vol C Tables 4.2.6.8 and 6.1.1.4'
Sn Sn -0.6537 1.4246 'International Tables Vol C Tables 4.2.6.8 and 6.1.1.4'

loop_
_geom_angle_atom_site_label_1
_geom_angle_atom_site_label_2
_geom_angle_atom_site_label_3
_geom_angle
C50 Sn3 C60 130.6(2)
C50 Sn3 Cl6 100.33(15)
C60 Sn3 Cl6 107.23(14)
C50 Sn3 Cl5 106.23(19)
C60 Sn3 Cl5 109.28(14)
Cl6 Sn3 Cl5 98.25(5)
C90 Sn5 C100 128.1(2)
C90 Sn5 Cl10 107.29(16)
C100 Sn5 Cl10 105.77(14)
C90 Sn5 Cl9 111.67(16)
C100 Sn5 Cl9 101.83(15)
Cl10 Sn5 Cl9 98.09(5)
C40 Sn2 C30 128.4(2)
C40 Sn2 Cl3 103.83(14)
C30 Sn2 Cl3 105.58(17)
C40 Sn2 Cl4 101.92(15)
C30 Sn2 Cl4 113.84(17)
Cl3 Sn2 Cl4 99.22(5)
C10 Sn1 C20 123.0(3)
C10 Sn1 Cl1 107.22(15)
C20 Sn1 Cl1 111.96(18)
C10 Sn1 Cl2 105.05(18)
C20 Sn1 Cl2 107.1(2)
Cl1 Sn1 Cl2 99.82(7)
C70 Sn4 C80 132.7(2)
C70 Sn4 Cl7 99.70(18)
C80 Sn4 Cl7 106.76(14)
C70 Sn4 Cl8 104.3(2)
C80 Sn4 Cl8 109.21(15)
Cl7 Sn4 Cl8 98.98(5)
C120 Sn6 C110 127.4(3)
C120 Sn6 Cl11 106.46(15)
C110 Sn6 Cl11 109.8(2)
C120 Sn6 Cl12 105.31(18)
C110 Sn6 Cl12 103.5(2)
Cl11 Sn6 Cl12 101.43(7)
C91 C92 C93 110.9(5)
C91 C92 C97 113.1(5)
C93 C92 C97 88.2(5)
C61 C66 C65 115.2(4)
C50 C51 C56 110.6(4)
C50 C51 C52 109.7(4)
C56 C51 C52 110.3(4)
C11 C12 C13 111.2(5)
C11 C12 C17 111.1(5)
C13 C12 C17 87.8(4)
C51 C56 C55 114.8(4)
C54 C55 C56 110.7(4)
C55 C54 C53 109.7(4)
C55 C54 C051 111.3(4)
C53 C54 C051 87.7(4)
C100 C101 C102 108.5(4)
C100 C101 C106 111.6(4)
C102 C101 C106 110.1(4)
C61 C60 Sn3 115.9(3)
C88 C87 C89 108.2(5)
C88 C87 C82 118.9(5)
C89 C87 C82 111.9(5)
C88 C87 C84 119.1(5)
C89 C87 C84 111.7(5)
C82 C87 C84 85.7(4)
C78 C77 C74 116.6(5)
C78 C77 C79 108.5(5)
C74 C77 C79 112.3(5)
C78 C77 C72 121.5(5)
C74 C77 C72 86.1(4)
C79 C77 C72 110.4(5)
C75 C76 C71 115.1(4)
C98 C97 C92 119.0(5)
C98 C97 C99 110.8(6)
C92 C97 C99 111.8(6)
C98 C97 C94 116.6(6)
C92 C97 C94 85.4(5)
C99 C97 C94 111.0(5)
C31 C32 C33 110.9(5)
C31 C32 C37 111.9(5)
C33 C32 C37 87.5(4)
C120 C121 C122 112.0(5)
C120 C121 C126 110.3(5)
C122 C121 C126 109.2(5)
C61 C62 C63 109.9(4)
C61 C62 C67 111.5(4)
C63 C62 C67 87.6(4)
C51 C52 C051 110.7(4)
C51 C52 C53 110.1(4)
C051 C52 C53 87.4(4)
C70 C71 C76 112.5(5)
C70 C71 C72 111.0(5)
C76 C71 C72 109.1(5)
C82 C81 C86 110.1(4)
C82 C81 C80 110.7(4)
C86 C81 C80 111.6(4)
C114 C117 C118 120.4(7)
C114 C117 C119 112.8(6)
C118 C117 C119 106.0(6)
C114 C117 C112 87.9(6)
C118 C117 C112 118.6(6)
C119 C117 C112 110.5(6)
C81 C86 C85 115.1(4)
C125 C124 C127 111.4(6)
C125 C124 C123 108.5(5)
C127 C124 C123 87.6(5)
C32 C31 C30 110.4(5)
C32 C31 C36 109.1(4)
C30 C31 C36 110.7(5)
C110 C111 C116 113.2(6)
C110 C111 C112 108.5(5)
C116 C111 C112 111.4(6)
C11 C10 Sn1 112.2(4)
C128 C127 C129 108.1(6)
C128 C127 C122 120.0(6)
C129 C127 C122 110.7(5)
C128 C127 C124 118.7(6)
C129 C127 C124 112.5(6)
C122 C127 C124 85.3(5)
C105 C106 C101 115.0(4)
C48 C47 C49 108.7(5)
C48 C47 C44 118.4(6)
C49 C47 C44 113.1(5)
C48 C47 C42 117.6(5)
C49 C47 C42 110.9(6)
C44 C47 C42 86.9(4)
C105 C104 C103 109.5(5)
C105 C104 C107 109.9(5)
C103 C104 C107 87.8(5)
C108 C107 C109 108.9(5)
C108 C107 C104 119.9(6)
C109 C107 C104 111.6(5)
C108 C107 C102 119.3(5)
C109 C107 C102 110.8(6)
C104 C107 C102 84.6(4)
C12 C11 C16 109.2(5)
C12 C11 C10 110.6(5)
C16 C11 C10 110.9(5)
C123 C122 C121 109.9(5)
C123 C122 C127 89.2(5)
C121 C122 C127 111.1(5)
C055 C051 C094 109.0(4)
C055 C051 C54 117.2(4)
C094 C051 C54 111.9(4)
C055 C051 C52 120.4(4)
C094 C051 C52 111.1(4)
C54 C051 C52 85.6(4)
C121 C120 Sn6 112.7(4)
C68 C67 C69 108.3(4)
C68 C67 C62 118.4(5)
C69 C67 C62 112.2(5)
C68 C67 C64 118.7(5)
C69 C67 C64 112.2(5)
C62 C67 C64 85.8(4)
C64 C63 C62 86.3(4)
C102 C103 C104 87.0(4)
C91 C90 Sn5 118.1(4)
C81 C82 C87 111.9(4)
C81 C82 C83 109.5(4)
C87 C82 C83 87.3(4)
C103 C102 C101 108.9(4)
C103 C102 C107 87.5(4)
C101 C102 C107 111.8(5)
C35 C34 C33 109.7(6)
C35 C34 C37 112.3(5)
C33 C34 C37 87.6(5)
C84 C85 C86 111.0(5)
C45 C44 C47 110.9(5)
C45 C44 C43 109.3(5)
C47 C44 C43 86.4(5)
C35 C36 C31 114.6(5)
C101 C100 Sn5 117.2(3)
C54 C53 C52 85.9(4)
C38 C37 C39 109.2(5)
C38 C37 C32 118.9(5)
C39 C37 C32 112.4(5)
C38 C37 C34 118.2(5)
C39 C37 C34 111.7(5)
C32 C37 C34 84.6(4)
C65 C64 C63 109.5(4)
C65 C64 C67 110.4(5)
C63 C64 C67 87.3(4)
C15 C14 C13 108.8(5)
C15 C14 C17 111.7(6)
C13 C14 C17 88.1(5)
C41 C46 C45 114.9(5)
C31 C30 Sn2 117.2(4)
C73 C74 C75 108.8(5)
C73 C74 C77 88.7(5)
C75 C74 C77 110.3(4)
C74 C75 C76 111.6(5)
C121 C126 C125 114.5(5)
C77 C72 C71 110.4(5)
C77 C72 C73 87.2(5)
C71 C72 C73 110.0(5)
C29 C27 C24 112.8(6)
C29 C27 C28 105.6(6)
C24 C27 C28 120.3(6)
C29 C27 C22 112.3(5)
C24 C27 C22 85.8(5)
C28 C27 C22 119.4(6)
C74 C73 C72 85.6(4)
C62 C61 C60 110.4(4)
C62 C61 C66 109.8(4)
C60 C61 C66 112.1(4)
C41 C40 Sn2 116.2(4)
C90 C91 C92 111.0(5)
C90 C91 C96 109.4(5)
C92 C91 C96 108.5(5)
C124 C125 C126 110.4(5)
C85 C84 C83 110.0(5)
C85 C84 C87 110.8(5)
C83 C84 C87 87.5(4)
C71 C70 Sn4 119.6(4)
C21 C26 C25 116.3(5)
C23 C24 C27 88.2(5)
C23 C24 C25 109.1(6)
C27 C24 C25 110.7(5)
C24 C23 C22 86.7(5)
C81 C80 Sn4 115.5(3)
C95 C94 C93 109.2(6)
C95 C94 C97 112.0(5)
C93 C94 C97 86.8(5)
C91 C96 C95 114.8(5)
C42 C43 C44 86.4(4)
C111 C112 C117 109.4(5)
C111 C112 C113 109.0(6)
C117 C112 C113 83.9(6)
C64 C65 C66 111.2(5)
C27 C22 C23 86.5(5)
C27 C22 C21 110.4(5)
C23 C22 C21 111.7(6)
C84 C83 C82 86.0(4)
C51 C50 Sn3 118.5(3)
C20 C21 C26 111.9(5)
C20 C21 C22 110.7(5)
C26 C21 C22 108.6(6)
C44 C45 C46 111.7(5)
C40 C41 C42 108.6(5)
C40 C41 C46 111.2(4)
C42 C41 C46 110.6(5)
C18 C17 C19 108.6(6)
C18 C17 C14 119.5(5)
C19 C17 C14 111.5(6)
C18 C17 C12 119.5(5)
C19 C17 C12 111.4(5)
C14 C17 C12 84.7(4)
C43 C42 C41 107.9(5)
C43 C42 C47 87.4(4)
C41 C42 C47 112.2(5)
C104 C105 C106 111.6(5)
C11 C16 C15 115.5(5)
C113 C114 C117 88.6(6)
C113 C114 C115 108.9(6)
C117 C114 C115 110.5(6)
C14 C15 C16 109.9(5)
C92 C93 C94 86.2(5)
C34 C33 C32 85.8(4)
C122 C123 C124 85.4(5)
C12 C13 C14 85.8(5)
C111 C116 C115 113.9(5)
C111 C110 Sn6 116.6(4)
C24 C25 C26 110.3(5)
C21 C20 Sn1 116.0(4)
C34 C35 C36 110.5(5)
C94 C95 C96 110.4(6)
C114 C115 C116 109.9(6)
C114 C113 C112 87.4(5)

loop_
_geom_bond_atom_site_label_1
_geom_bond_atom_site_label_2
_geom_bond_distance
Sn3 C50 2.129(5)
Sn3 C60 2.130(5)
Sn3 Cl6 2.3542(14)
Sn3 Cl5 2.3848(15)
Sn5 C90 2.131(5)
Sn5 C100 2.132(5)
Sn5 Cl10 2.3605(15)
Sn5 Cl9 2.3838(15)
Sn2 C40 2.120(5)
Sn2 C30 2.123(5)
Sn2 Cl3 2.3610(16)
Sn2 Cl4 2.3735(14)
Sn1 C10 2.123(6)
Sn1 C20 2.155(7)
Sn1 Cl1 2.3433(17)
Sn1 Cl2 2.3520(19)
Sn4 C70 2.120(6)
Sn4 C80 2.126(5)
Sn4 Cl7 2.3655(16)
Sn4 Cl8 2.3793(16)
Sn6 C120 2.122(5)
Sn6 C110 2.150(7)
Sn6 Cl11 2.3259(17)
Sn6 Cl12 2.3671(19)
C92 C91 1.517(8)
C92 C93 1.515(9)
C92 C97 1.524(8)
C66 C61 1.540(7)
C66 C65 1.551(7)
C51 C50 1.520(7)
C51 C56 1.537(8)
C51 C52 1.539(6)
C12 C11 1.521(8)
C12 C13 1.544(9)
C12 C17 1.569(8)
C56 C55 1.559(7)
C55 C54 1.518(7)
C54 C53 1.549(7)
C54 C051 1.556(7)
C101 C100 1.526(8)
C101 C102 1.540(7)
C101 C106 1.547(7)
C60 C61 1.536(7)
C87 C88 1.509(8)
C87 C89 1.539(8)
C87 C82 1.550(8)
C87 C84 1.556(7)
C77 C78 1.514(9)
C77 C74 1.542(8)
C77 C79 1.536(8)
C77 C72 1.541(8)
C76 C75 1.539(8)
C76 C71 1.550(8)
C97 C98 1.517(9)
C97 C99 1.538(9)
C97 C94 1.546(9)
C32 C31 1.524(8)
C32 C33 1.541(8)
C32 C37 1.547(8)
C121 C120 1.521(7)
C121 C122 1.521(8)
C121 C126 1.549(8)
C62 C61 1.531(7)
C62 C63 1.543(7)
C62 C67 1.548(7)
C52 C051 1.558(7)
C52 C53 1.556(8)
C71 C70 1.485(8)
C71 C72 1.559(8)
C81 C82 1.529(7)
C81 C86 1.542(7)
C81 C80 1.540(7)
C117 C114 1.507(11)
C117 C118 1.518(10)
C117 C119 1.543(9)
C117 C112 1.547(10)
C86 C85 1.553(7)
C124 C125 1.509(9)
C124 C127 1.549(9)
C124 C123 1.562(9)
C31 C30 1.529(8)
C31 C36 1.551(8)
C111 C110 1.486(9)
C111 C116 1.510(9)
C111 C112 1.534(8)
C10 C11 1.535(7)
C127 C128 1.529(10)
C127 C129 1.530(9)
C127 C122 1.541(9)
C106 C105 1.528(8)
C47 C48 1.525(9)
C47 C49 1.540(8)
C47 C44 1.547(8)
C47 C42 1.559(9)
C104 C105 1.525(8)
C104 C103 1.535(9)
C104 C107 1.570(7)
C107 C108 1.501(9)
C107 C109 1.529(8)
C107 C102 1.574(8)
C11 C16 1.529(8)
C122 C123 1.524(9)
C051 C055 1.520(7)
C051 C094 1.531(7)
C67 C68 1.523(8)
C67 C69 1.530(7)
C67 C64 1.556(8)
C63 C64 1.544(8)
C103 C102 1.539(7)
C90 C91 1.508(7)
C82 C83 1.555(7)
C34 C35 1.513(9)
C34 C33 1.529(9)
C34 C37 1.556(9)
C85 C84 1.507(8)
C44 C45 1.493(9)
C44 C43 1.581(9)
C36 C35 1.538(8)
C37 C38 1.528(9)
C37 C39 1.540(9)
C64 C65 1.509(8)
C14 C15 1.524(9)
C14 C13 1.550(9)
C14 C17 1.557(9)
C46 C41 1.540(8)
C46 C45 1.562(8)
C74 C73 1.527(9)
C74 C75 1.530(8)
C126 C125 1.553(9)
C72 C73 1.570(9)
C27 C29 1.535(9)
C27 C24 1.532(10)
C27 C28 1.533(8)
C27 C22 1.539(9)
C40 C41 1.520(8)
C91 C96 1.556(9)
C84 C83 1.543(9)
C26 C21 1.541(9)
C26 C25 1.553(9)
C24 C23 1.502(8)
C24 C25 1.548(9)
C23 C22 1.542(10)
C94 C95 1.498(10)
C94 C93 1.533(10)
C96 C95 1.575(9)
C43 C42 1.539(8)
C112 C113 1.579(12)
C22 C21 1.549(9)
C21 C20 1.492(8)
C41 C42 1.541(8)
C17 C18 1.501(10)
C17 C19 1.532(9)
C16 C15 1.560(9)
C114 C113 1.487(11)
C114 C115 1.532(10)
C116 C115 1.579(10)
